data_7719727
loop_
_publ_author_name
'Song, Yixin'
'Yu, Hongwei'
'Wu, Hongping'
'Hu, Zhanggui'
'Wang, Jiyang'
'Wu, Yicheng'

_publ_section_title
;
 Synthesising a series of promising ultraviolet nonlinear optical
 materials with the aid of the flexibility of isolated
 [B<sub>5</sub>O<sub>10</sub>] groups.
;
_journal_issue 44
_journal_name_full 'Dalton transactions (Cambridge, England : 2003)'
_journal_page_first 16356
_journal_page_last 16362
_journal_paper_doi 10.1039/d5dt01944c
_journal_volume 54
_journal_year 2025
_chemical_formula_sum 'B15 K7 Mg0.88 O30 Y2 Zn0.12'
_chemical_formula_weight 1122.97
_space_group_crystal_system trigonal
_space_group_IT_number 155
_space_group_name_Hall 'R 3 2"'
_space_group_name_H-M_alt 'R 3 2 :H'
_audit_block_doi 10.5517/ccdc.csd.cc2p2pgy
_audit_creation_method SHELXL-2018/3
_audit_update_record
;
2025-07-23 deposited with the CCDC.	2025-10-07 downloaded from the CCDC.
;
_cell_angle_alpha 90.00(3)
_cell_angle_beta 90.00(3)
_cell_angle_gamma 120.00(3)
_cell_formula_units_Z 3
_cell_length_a 13.308(3)
_cell_length_b 13.308(3)
_cell_length_c 14.509(3)
_cell_measurement_reflns_used 3710
_cell_measurement_temperature 273(2)
_cell_measurement_theta_max 30.63
_cell_measurement_theta_min 2.26
_cell_volume 2225.3(11)
_computing_structure_refinement 'SHELXL-2018/3 (Sheldrick, 2018)'
_computing_structure_solution 'SHELXT 2018/2 (Sheldrick, 2018)'
_diffrn_ambient_temperature 273(2)
_diffrn_measured_fraction_theta_full 1.000
_diffrn_measured_fraction_theta_max 0.952
_diffrn_measurement_device_type Bruker
_diffrn_radiation_type MoK\a
_diffrn_radiation_wavelength 0.71073
_diffrn_reflns_av_R_equivalents 0.0612
_diffrn_reflns_av_unetI/netI 0.0606
_diffrn_reflns_Laue_measured_fraction_full 1.000
_diffrn_reflns_Laue_measured_fraction_max 0.952
_diffrn_reflns_limit_h_max 18
_diffrn_reflns_limit_h_min -19
_diffrn_reflns_limit_k_max 20
_diffrn_reflns_limit_k_min -18
_diffrn_reflns_limit_l_max 20
_diffrn_reflns_limit_l_min -21
_diffrn_reflns_number 8823
_diffrn_reflns_point_group_measured_fraction_full 0.988
_diffrn_reflns_point_group_measured_fraction_max 0.909
_diffrn_reflns_theta_full 25.242
_diffrn_reflns_theta_max 32.438
_diffrn_reflns_theta_min 2.257
_exptl_absorpt_coefficient_mu 5.106
_exptl_crystal_colour white
_exptl_crystal_density_diffrn 2.514
_exptl_crystal_description lumpy
_exptl_crystal_F_000 1621
_refine_diff_density_max 0.627
_refine_diff_density_min -0.855
_refine_diff_density_rms 0.137
_refine_ls_abs_structure_details
;
 Refined as an inversion twin.
;
_refine_ls_abs_structure_Flack 0.009(11)
_refine_ls_extinction_method none
_refine_ls_goodness_of_fit_ref 1.033
_refine_ls_hydrogen_treatment undef
_refine_ls_matrix_type full
_refine_ls_number_parameters 88
_refine_ls_number_reflns 1636
_refine_ls_number_restraints 0
_refine_ls_restrained_S_all 1.033
_refine_ls_R_factor_all 0.0515
_refine_ls_R_factor_gt 0.0344
_refine_ls_shift/su_max 0.001
_refine_ls_shift/su_mean 0.000
_refine_ls_structure_factor_coef Fsqd
_refine_ls_weighting_details 'w=1/[\s^2^(Fo^2^)+(0.0260P)^2^+0.1820P] where P=(Fo^2^+2Fc^2^)/3'
_refine_ls_weighting_scheme calc
_refine_ls_wR_factor_gt 0.0626
_refine_ls_wR_factor_ref 0.0673
_reflns_Friedel_coverage 0.718
_reflns_Friedel_fraction_full 0.972
_reflns_Friedel_fraction_max 0.855
_reflns_number_gt 1384
_reflns_number_total 1636
_reflns_threshold_expression 'I > 2\s(I)'
_cod_data_source_file d5dt01944c2.cif
_cod_data_source_block 5_a
_cod_depositor_comments 'Adding full bibliography for 7719727--7719734.cif.'
_cod_original_cell_volume 2225.5(11)
_cod_database_code 7719727
_shelx_shelxl_version_number 2018/3
_shelx_space_group_comment
;
The symmetry employed for this shelxl refinement is uniquely defined
by the following loop, which should always be used as a source of
symmetry information in preference to the above space-group names.
They are only intended as comments.
;

loop_
_space_group_symop_operation_xyz
'x, y, z'
'-y, x-y, z'
'-x+y, -x, z'
'y, x, -z'
'x-y, -y, -z'
'-x, -x+y, -z'
'x+2/3, y+1/3, z+1/3'
'-y+2/3, x-y+1/3, z+1/3'
'-x+y+2/3, -x+1/3, z+1/3'
'y+2/3, x+1/3, -z+1/3'
'x-y+2/3, -y+1/3, -z+1/3'
'-x+2/3, -x+y+1/3, -z+1/3'
'x+1/3, y+2/3, z+2/3'
'-y+1/3, x-y+2/3, z+2/3'
'-x+y+1/3, -x+2/3, z+2/3'
'y+1/3, x+2/3, -z+2/3'
'x-y+1/3, -y+2/3, -z+2/3'
'-x+1/3, -x+y+2/3, -z+2/3'

loop_
_atom_site_label
_atom_site_type_symbol
_atom_site_fract_x
_atom_site_fract_y
_atom_site_fract_z
_atom_site_U_iso_or_equiv
_atom_site_adp_type
_atom_site_occupancy
_atom_site_site_symmetry_order
_atom_site_calc_flag
_atom_site_refinement_flags_posn
_atom_site_refinement_flags_adp
_atom_site_refinement_flags_occupancy
_atom_site_disorder_assembly
_atom_site_disorder_group
Y1 Y 0.666667 0.333333 0.61784(4) 0.01013(14) Uani 1 3 d S T P . .
K1 K 0.53757(10) 0.000000 0.500000 0.0219(3) Uani 1 2 d S T P . .
K2 K 0.666667 0.333333 0.333333 0.0226(4) Uani 1 6 d S T P . .
K3 K 0.333333 0.17681(14) 0.666667 0.0329(4) Uani 1 2 d S T P . .
Mg1 Mg 0.000000 0.000000 0.500000 0.0119(7) Uani 0.878(6) 6 d S T P . .
Zn1 Zn 0.000000 0.000000 0.500000 0.0119(7) Uani 0.122(6) 6 d S T P . .
O1 O 0.5059(2) 0.2777(2) 0.53899(17) 0.0155(6) Uani 1 1 d . . . . .
O2 O 0.1373(2) 0.0659(4) 0.40009(15) 0.0221(6) Uani 1 1 d . . . . .
O3 O 0.2990(2) 0.0701(3) 0.32926(18) 0.0183(6) Uani 1 1 d . . . . .
O4 O 0.3226(2) 0.1699(4) 0.46985(19) 0.0297(8) Uani 1 1 d . . . . .
O5 O 0.4792(2) 0.1484(2) 0.41487(17) 0.0158(6) Uani 1 1 d . . . . .
B1 B 0.4147(5) 0.0813(5) 0.333333 0.0128(12) Uani 1 2 d S T P . .
B2 B 0.4396(4) 0.2001(4) 0.4753(3) 0.0135(10) Uani 1 1 d . . . . .
B3 B 0.2494(4) 0.0999(4) 0.4000(3) 0.0162(10) Uani 1 1 d . . . . .

loop_
_atom_site_aniso_label
_atom_site_aniso_U_11
_atom_site_aniso_U_22
_atom_site_aniso_U_33
_atom_site_aniso_U_23
_atom_site_aniso_U_13
_atom_site_aniso_U_12
Y1 0.00940(17) 0.00940(17) 0.0116(3) 0.000 0.000 0.00470(9)
K1 0.0237(5) 0.0185(6) 0.0218(7) 0.0003(5) 0.0002(3) 0.0093(3)
K2 0.0152(6) 0.0152(6) 0.0374(11) 0.000 0.000 0.0076(3)
K3 0.0434(9) 0.0301(6) 0.0296(7) 0.0108(3) 0.0217(6) 0.0217(4)
Mg1 0.0126(8) 0.0126(8) 0.0104(11) 0.000 0.000 0.0063(4)
Zn1 0.0126(8) 0.0126(8) 0.0104(11) 0.000 0.000 0.0063(4)
O1 0.0128(13) 0.0162(15) 0.0169(13) -0.0033(11) -0.0048(10) 0.0068(11)
O2 0.0103(12) 0.034(2) 0.0158(11) -0.0023(16) -0.0017(10) 0.0067(17)
O3 0.0129(14) 0.0242(16) 0.0149(13) -0.0070(12) -0.0021(11) 0.0071(13)
O4 0.0114(13) 0.050(2) 0.0272(15) -0.0235(18) -0.0064(11) 0.0149(17)
O5 0.0107(13) 0.0177(15) 0.0179(13) -0.0045(11) -0.0013(11) 0.0062(12)
B1 0.014(2) 0.014(2) 0.012(3) -0.0020(11) 0.0020(11) 0.008(3)
B2 0.0103(18) 0.017(2) 0.0123(17) -0.0006(16) 0.0003(15) 0.0061(16)
B3 0.013(2) 0.020(2) 0.013(2) -0.0005(16) 0.0005(17) 0.0065(17)

loop_
_atom_type_symbol
_atom_type_description
_atom_type_scat_dispersion_real
_atom_type_scat_dispersion_imag
_atom_type_scat_source
B B 0.0013 0.0007 'International Tables Vol C Tables 4.2.6.8 and 6.1.1.4'
K K 0.2009 0.2494 'International Tables Vol C Tables 4.2.6.8 and 6.1.1.4'
Mg Mg 0.0486 0.0363 'International Tables Vol C Tables 4.2.6.8 and 6.1.1.4'
O O 0.0106 0.0060 'International Tables Vol C Tables 4.2.6.8 and 6.1.1.4'
Y Y -2.7962 3.5667 'International Tables Vol C Tables 4.2.6.8 and 6.1.1.4'
Zn Zn 0.2839 1.4301 'International Tables Vol C Tables 4.2.6.8 and 6.1.1.4'

loop_
_geom_angle_atom_site_label_1
_geom_angle_atom_site_label_2
_geom_angle_atom_site_label_3
_geom_angle
_geom_angle_site_symmetry_1
_geom_angle_site_symmetry_3
_geom_angle_publ_flag
O1 Y1 O1 95.47(9) 2_655 . ?
O1 Y1 O1 95.47(9) 2_655 3_665 ?
O1 Y1 O1 95.47(9) . 3_665 ?
O1 Y1 O2 99.49(13) 2_655 7 ?
O1 Y1 O2 163.23(10) . 7 ?
O1 Y1 O2 90.61(11) 3_665 7 ?
O1 Y1 O2 90.61(11) 2_655 9 ?
O1 Y1 O2 99.49(13) . 9 ?
O1 Y1 O2 163.24(10) 3_665 9 ?
O2 Y1 O2 72.96(9) 7 9 ?
O1 Y1 O2 163.24(10) 2_655 8 ?
O1 Y1 O2 90.61(11) . 8 ?
O1 Y1 O2 99.49(13) 3_665 8 ?
O2 Y1 O2 72.95(9) 7 8 ?
O2 Y1 O2 72.95(9) 9 8 ?
O1 Y1 Mg1 121.29(7) 2_655 7 ?
O1 Y1 Mg1 121.29(7) . 7 ?
O1 Y1 Mg1 121.29(7) 3_665 7 ?
O2 Y1 Mg1 43.35(6) 7 7 ?
O2 Y1 Mg1 43.35(6) 9 7 ?
O2 Y1 Mg1 43.35(6) 8 7 ?
O1 Y1 K3 42.45(7) 2_655 2_655 ?
O1 Y1 K3 127.75(7) . 2_655 ?
O1 Y1 K3 114.08(7) 3_665 2_655 ?
O2 Y1 K3 62.45(12) 7 2_655 ?
O2 Y1 K3 61.57(12) 9 2_655 ?
O2 Y1 K3 122.91(6) 8 2_655 ?
Mg1 Y1 K3 79.559(8) 7 2_655 ?
O1 Y1 K3 127.75(7) 2_655 3_665 ?
O1 Y1 K3 114.08(7) . 3_665 ?
O1 Y1 K3 42.45(7) 3_665 3_665 ?
O2 Y1 K3 61.57(12) 7 3_665 ?
O2 Y1 K3 122.91(6) 9 3_665 ?
O2 Y1 K3 62.45(12) 8 3_665 ?
Mg1 Y1 K3 79.558(8) 7 3_665 ?
K3 Y1 K3 116.790(5) 2_655 3_665 ?
O1 Y1 K3 114.08(7) 2_655 . ?
O1 Y1 K3 42.45(7) . . ?
O1 Y1 K3 127.75(7) 3_665 . ?
O2 Y1 K3 122.91(6) 7 . ?
O2 Y1 K3 62.45(12) 9 . ?
O2 Y1 K3 61.57(12) 8 . ?
Mg1 Y1 K3 79.557(8) 7 . ?
K3 Y1 K3 116.791(5) 2_655 . ?
K3 Y1 K3 116.790(5) 3_665 . ?
O1 Y1 K2 58.71(7) 2_655 . ?
O1 Y1 K2 58.71(7) . . ?
O1 Y1 K2 58.71(7) 3_665 . ?
O2 Y1 K2 136.65(6) 7 . ?
O2 Y1 K2 136.65(6) 9 . ?
O2 Y1 K2 136.65(6) 8 . ?
Mg1 Y1 K2 180.0 7 . ?
K3 Y1 K2 100.442(8) 2_655 . ?
K3 Y1 K2 100.442(8) 3_665 . ?
K3 Y1 K2 100.442(8) . . ?
O1 Y1 K1 38.18(7) 2_655 . ?
O1 Y1 K1 67.73(7) . . ?
O1 Y1 K1 122.41(7) 3_665 . ?
O2 Y1 K1 121.41(12) 7 . ?
O2 Y1 K1 70.91(6) 9 . ?
O2 Y1 K1 133.38(12) 8 . ?
Mg1 Y1 K1 113.813(9) 7 . ?
K3 Y1 K1 60.12(3) 2_655 . ?
K3 Y1 K1 163.89(2) 3_665 . ?
K3 Y1 K1 75.94(3) . . ?
K2 Y1 K1 66.188(9) . . ?
O5 K1 O5 100.19(12) 5_556 . ?
O5 K1 O1 134.15(8) 5_556 2_655 ?
O5 K1 O1 74.15(8) . 2_655 ?
O5 K1 O1 74.15(8) 5_556 6_656 ?
O5 K1 O1 134.15(8) . 6_656 ?
O1 K1 O1 141.47(12) 2_655 6_656 ?
O5 K1 O3 86.27(9) 5_556 16_545 ?
O5 K1 O3 50.58(8) . 16_545 ?
O1 K1 O3 118.16(8) 2_655 16_545 ?
O1 K1 O3 83.58(8) 6_656 16_545 ?
O5 K1 O3 50.58(8) 5_556 9 ?
O5 K1 O3 86.27(8) . 9 ?
O1 K1 O3 83.58(8) 2_655 9 ?
O1 K1 O3 118.16(8) 6_656 9 ?
O3 K1 O3 113.86(12) 16_545 9 ?
O5 K1 B2 156.73(9) 5_556 2_655 ?
O5 K1 B2 78.70(9) . 2_655 ?
O1 K1 B2 22.93(9) 2_655 2_655 ?
O1 K1 B2 123.32(10) 6_656 2_655 ?
O3 K1 B2 109.45(9) 16_545 2_655 ?
O3 K1 B2 106.36(9) 9 2_655 ?
O5 K1 B2 78.70(9) 5_556 6_656 ?
O5 K1 B2 156.74(9) . 6_656 ?
O1 K1 B2 123.32(10) 2_655 6_656 ?
O1 K1 B2 22.93(9) 6_656 6_656 ?
O3 K1 B2 106.36(9) 16_545 6_656 ?
O3 K1 B2 109.45(9) 9 6_656 ?
B2 K1 B2 111.43(15) 2_655 6_656 ?
O5 K1 B1 94.61(11) 5_556 . ?
O5 K1 B1 25.14(9) . . ?
O1 K1 B1 95.65(12) 2_655 . ?
O1 K1 B1 109.02(9) 6_656 . ?
O3 K1 B1 25.48(9) 16_545 . ?
O3 K1 B1 101.60(7) 9 . ?
B2 K1 B1 93.41(13) 2_655 . ?
B2 K1 B1 131.67(10) 6_656 . ?
O5 K1 B1 25.14(9) 5_556 9 ?
O5 K1 B1 94.61(11) . 9 ?
O1 K1 B1 109.01(9) 2_655 9 ?
O1 K1 B1 95.65(12) 6_656 9 ?
O3 K1 B1 101.60(7) 16_545 9 ?
O3 K1 B1 25.48(9) 9 9 ?
B2 K1 B1 131.67(10) 2_655 9 ?
B2 K1 B1 93.41(13) 6_656 9 ?
B1 K1 B1 99.98(13) . 9 ?
O5 K1 O4 157.27(7) 5_556 2_655 ?
O5 K1 O4 99.39(7) . 2_655 ?
O1 K1 O4 43.01(8) 2_655 2_655 ?
O1 K1 O4 99.96(9) 6_656 2_655 ?
O3 K1 O4 115.27(7) 16_545 2_655 ?
O3 K1 O4 119.75(8) 9 2_655 ?
B2 K1 O4 23.90(9) 2_655 2_655 ?
B2 K1 O4 87.78(10) 6_656 2_655 ?
B1 K1 O4 107.98(10) . 2_655 ?
B1 K1 O4 141.17(6) 9 2_655 ?
O5 K1 O4 99.39(7) 5_556 6_656 ?
O5 K1 O4 157.27(7) . 6_656 ?
O1 K1 O4 99.96(9) 2_655 6_656 ?
O1 K1 O4 43.02(8) 6_656 6_656 ?
O3 K1 O4 119.75(8) 16_545 6_656 ?
O3 K1 O4 115.28(7) 9 6_656 ?
B2 K1 O4 87.78(10) 2_655 6_656 ?
B2 K1 O4 23.90(9) 6_656 6_656 ?
B1 K1 O4 141.17(6) . 6_656 ?
B1 K1 O4 107.99(10) 9 6_656 ?
O4 K1 O4 64.45(10) 2_655 6_656 ?
O5 K2 O5 127.56(12) 17 2_655 ?
O5 K2 O5 51.06(10) 17 3_665 ?
O5 K2 O5 102.80(6) 2_655 3_665 ?
O5 K2 O5 125.16(12) 17 . ?
O5 K2 O5 102.80(6) 2_655 . ?
O5 K2 O5 102.80(6) 3_665 . ?
O5 K2 O5 102.81(6) 17 16_545 ?
O5 K2 O5 125.15(12) 2_655 16_545 ?
O5 K2 O5 127.56(12) 3_665 16_545 ?
O5 K2 O5 51.06(10) . 16_545 ?
O5 K2 O5 102.80(6) 17 18_655 ?
O5 K2 O5 51.05(10) 2_655 18_655 ?
O5 K2 O5 125.16(12) 3_665 18_655 ?
O5 K2 O5 127.56(12) . 18_655 ?
O5 K2 O5 102.80(6) 16_545 18_655 ?
O5 K2 B2 147.93(10) 17 2_655 ?
O5 K2 B2 23.55(9) 2_655 2_655 ?
O5 K2 B2 107.83(9) 3_665 2_655 ?
O5 K2 B2 79.26(9) . 2_655 ?
O5 K2 B2 109.15(9) 16_545 2_655 ?
O5 K2 B2 67.76(9) 18_655 2_655 ?
O5 K2 B2 109.15(9) 17 . ?
O5 K2 B2 107.83(9) 2_655 . ?
O5 K2 B2 79.26(9) 3_665 . ?
O5 K2 B2 23.55(9) . . ?
O5 K2 B2 67.77(9) 16_545 . ?
O5 K2 B2 147.92(10) 18_655 . ?
B2 K2 B2 85.96(10) 2_655 . ?
O5 K2 B2 23.55(9) 17 17 ?
O5 K2 B2 147.92(10) 2_655 17 ?
O5 K2 B2 67.77(9) 3_665 17 ?
O5 K2 B2 109.15(9) . 17 ?
O5 K2 B2 79.26(9) 16_545 17 ?
O5 K2 B2 107.83(9) 18_655 17 ?
B2 K2 B2 171.00(15) 2_655 17 ?
B2 K2 B2 100.55(15) . 17 ?
O5 K2 B2 67.77(9) 17 3_665 ?
O5 K2 B2 79.26(9) 2_655 3_665 ?
O5 K2 B2 23.55(9) 3_665 3_665 ?
O5 K2 B2 107.83(9) . 3_665 ?
O5 K2 B2 147.93(10) 16_545 3_665 ?
O5 K2 B2 109.15(9) 18_655 3_665 ?
B2 K2 B2 85.96(10) 2_655 3_665 ?
B2 K2 B2 85.96(10) . 3_665 ?
B2 K2 B2 88.28(14) 17 3_665 ?
O5 K2 B2 107.83(9) 17 16_545 ?
O5 K2 B2 109.15(9) 2_655 16_545 ?
O5 K2 B2 147.93(10) 3_665 16_545 ?
O5 K2 B2 67.77(9) . 16_545 ?
O5 K2 B2 23.55(9) 16_545 16_545 ?
O5 K2 B2 79.26(9) 18_655 16_545 ?
B2 K2 B2 100.54(15) 2_655 16_545 ?
B2 K2 B2 88.28(14) . 16_545 ?
B2 K2 B2 85.96(10) 17 16_545 ?
B2 K2 B2 171.00(15) 3_665 16_545 ?
O5 K2 B2 79.26(9) 17 18_655 ?
O5 K2 B2 67.76(9) 2_655 18_655 ?
O5 K2 B2 109.15(9) 3_665 18_655 ?
O5 K2 B2 147.92(10) . 18_655 ?
O5 K2 B2 107.82(9) 16_545 18_655 ?
O5 K2 B2 23.55(9) 18_655 18_655 ?
B2 K2 B2 88.28(14) 2_655 18_655 ?
B2 K2 B2 171.00(15) . 18_655 ?
B2 K2 B2 85.96(10) 17 18_655 ?
B2 K2 B2 100.55(15) 3_665 18_655 ?
B2 K2 B2 85.96(10) 16_545 18_655 ?
O1 K3 O1 171.82(14) . 12_556 ?
O1 K3 O3 75.13(8) . 9 ?
O1 K3 O3 112.71(9) 12_556 9 ?
O1 K3 O3 112.71(9) . 5_556 ?
O1 K3 O3 75.13(8) 12_556 5_556 ?
O3 K3 O3 49.86(12) 9 5_556 ?
O1 K3 O4 49.68(8) . . ?
O1 K3 O4 130.40(8) 12_556 . ?
O3 K3 O4 89.48(11) 9 . ?
O3 K3 O4 89.76(11) 5_556 . ?
O1 K3 O4 130.40(8) . 12_556 ?
O1 K3 O4 49.68(8) 12_556 12_556 ?
O3 K3 O4 89.76(11) 9 12_556 ?
O3 K3 O4 89.48(11) 5_556 12_556 ?
O4 K3 O4 179.2(2) . 12_556 ?
O1 K3 B2 156.65(9) . 12_556 ?
O1 K3 B2 25.89(10) 12_556 12_556 ?
O3 K3 B2 93.99(10) 9 12_556 ?
O3 K3 B2 72.24(10) 5_556 12_556 ?
O4 K3 B2 152.63(10) . 12_556 ?
O4 K3 B2 27.14(9) 12_556 12_556 ?
O1 K3 B2 25.89(10) . . ?
O1 K3 B2 156.65(10) 12_556 . ?
O3 K3 B2 72.24(10) 9 . ?
O3 K3 B2 93.99(10) 5_556 . ?
O4 K3 B2 27.14(9) . . ?
O4 K3 B2 152.63(10) 12_556 . ?
B2 K3 B2 165.09(18) 12_556 . ?
O1 K3 B3 77.84(10) . 9 ?
O1 K3 B3 108.31(10) 12_556 9 ?
O3 K3 B3 23.68(9) 9 9 ?
O3 K3 B3 66.37(10) 5_556 9 ?
O4 K3 B3 107.89(11) . 9 ?
O4 K3 B3 71.47(11) 12_556 9 ?
B2 K3 B3 84.09(11) 12_556 9 ?
B2 K3 B3 85.10(11) . 9 ?
O1 K3 B3 108.31(10) . 5_556 ?
O1 K3 B3 77.84(10) 12_556 5_556 ?
O3 K3 B3 66.37(10) 9 5_556 ?
O3 K3 B3 23.68(9) 5_556 5_556 ?
O4 K3 B3 71.47(11) . 5_556 ?
O4 K3 B3 107.89(11) 12_556 5_556 ?
B2 K3 B3 85.10(11) 12_556 5_556 ?
B2 K3 B3 84.09(11) . 5_556 ?
B3 K3 B3 86.90(16) 9 5_556 ?
O1 K3 B1 94.09(7) . 9 ?
O1 K3 B1 94.09(7) 12_556 9 ?
O3 K3 B1 24.93(6) 9 9 ?
O3 K3 B1 24.93(6) 5_556 9 ?
O4 K3 B1 89.58(10) . 9 ?
O4 K3 B1 89.58(10) 12_556 9 ?
B2 K3 B1 82.54(9) 12_556 9 ?
B2 K3 B1 82.54(9) . 9 ?
B3 K3 B1 43.45(8) 9 9 ?
B3 K3 B1 43.45(8) 5_556 9 ?
O1 K3 Y1 147.46(5) . 10_446 ?
O1 K3 Y1 33.06(5) 12_556 10_446 ?
O3 K3 Y1 112.72(7) 9 10_446 ?
O3 K3 Y1 63.33(6) 5_556 10_446 ?
O4 K3 Y1 97.95(5) . 10_446 ?
O4 K3 Y1 82.02(5) 12_556 10_446 ?
B2 K3 Y1 55.79(8) 12_556 10_446 ?
B2 K3 Y1 123.59(8) . 10_446 ?
B3 K3 Y1 122.55(9) 9 10_446 ?
B3 K3 Y1 53.97(8) 5_556 10_446 ?
B1 K3 Y1 88.02(3) 9 10_446 ?
O2 Mg1 O2 178.0(3) 3 4_556 ?
O2 Mg1 O2 101.92(19) 3 5_556 ?
O2 Mg1 O2 79.39(9) 4_556 5_556 ?
O2 Mg1 O2 79.39(9) 3 2 ?
O2 Mg1 O2 99.34(19) 4_556 2 ?
O2 Mg1 O2 178.0(3) 5_556 2 ?
O2 Mg1 O2 99.34(19) 3 6_556 ?
O2 Mg1 O2 79.39(9) 4_556 6_556 ?
O2 Mg1 O2 79.39(9) 5_556 6_556 ?
O2 Mg1 O2 101.92(19) 2 6_556 ?
O2 Mg1 O2 79.39(9) 3 . ?
O2 Mg1 O2 101.92(19) 4_556 . ?
O2 Mg1 O2 99.34(19) 5_556 . ?
O2 Mg1 O2 79.39(9) 2 . ?
O2 Mg1 O2 178.0(3) 6_556 . ?
O2 Mg1 Y1 47.52(6) 3 13_444 ?
O2 Mg1 Y1 132.48(6) 4_556 13_444 ?
O2 Mg1 Y1 132.48(6) 5_556 13_444 ?
O2 Mg1 Y1 47.52(6) 2 13_444 ?
O2 Mg1 Y1 132.48(6) 6_556 13_444 ?
O2 Mg1 Y1 47.52(6) . 13_444 ?
O2 Mg1 Y1 132.48(6) 3 10_446 ?
O2 Mg1 Y1 47.52(6) 4_556 10_446 ?
O2 Mg1 Y1 47.52(6) 5_556 10_446 ?
O2 Mg1 Y1 132.48(6) 2 10_446 ?
O2 Mg1 Y1 47.52(6) 6_556 10_446 ?
O2 Mg1 Y1 132.48(6) . 10_446 ?
Y1 Mg1 Y1 180.0 13_444 10_446 ?
O2 Zn1 O2 178.0(3) 3 4_556 ?
O2 Zn1 O2 101.92(19) 3 5_556 ?
O2 Zn1 O2 79.39(9) 4_556 5_556 ?
O2 Zn1 O2 79.39(9) 3 2 ?
O2 Zn1 O2 99.34(19) 4_556 2 ?
O2 Zn1 O2 178.0(3) 5_556 2 ?
O2 Zn1 O2 99.34(19) 3 6_556 ?
O2 Zn1 O2 79.39(9) 4_556 6_556 ?
O2 Zn1 O2 79.39(9) 5_556 6_556 ?
O2 Zn1 O2 101.92(19) 2 6_556 ?
O2 Zn1 O2 79.39(9) 3 . ?
O2 Zn1 O2 101.92(19) 4_556 . ?
O2 Zn1 O2 99.34(19) 5_556 . ?
O2 Zn1 O2 79.39(9) 2 . ?
O2 Zn1 O2 178.0(3) 6_556 . ?
O2 Zn1 Y1 47.52(6) 3 13_444 ?
O2 Zn1 Y1 132.48(6) 4_556 13_444 ?
O2 Zn1 Y1 132.48(6) 5_556 13_444 ?
O2 Zn1 Y1 47.52(6) 2 13_444 ?
O2 Zn1 Y1 132.48(6) 6_556 13_444 ?
O2 Zn1 Y1 47.52(6) . 13_444 ?
O2 Zn1 Y1 132.48(6) 3 10_446 ?
O2 Zn1 Y1 47.52(6) 4_556 10_446 ?
O2 Zn1 Y1 47.52(6) 5_556 10_446 ?
O2 Zn1 Y1 132.48(6) 2 10_446 ?
O2 Zn1 Y1 47.52(6) 6_556 10_446 ?
O2 Zn1 Y1 132.48(6) . 10_446 ?
Y1 Zn1 Y1 180.0 13_444 10_446 ?
B2 O1 Y1 140.7(3) . . ?
B2 O1 K3 91.2(2) . . ?
Y1 O1 K3 104.49(10) . . ?
B2 O1 K1 100.9(2) . 3_665 ?
Y1 O1 K1 113.27(10) . 3_665 ?
K3 O1 K1 94.33(9) . 3_665 ?
B3 O2 Mg1 136.3(3) . . ?
B3 O2 Zn1 136.3(3) . . ?
Mg1 O2 Zn1 0.0 . . ?
B3 O2 Y1 132.2(2) . 13_444 ?
Mg1 O2 Y1 89.13(9) . 13_444 ?
Zn1 O2 Y1 89.13(9) . 13_444 ?
B3 O3 B1 124.5(3) . . ?
B3 O3 K1 112.6(2) . 14_544 ?
B1 O3 K1 97.91(17) . 14_544 ?
B3 O3 K3 100.2(2) . 14_544 ?
B1 O3 K3 100.1(3) . 14_544 ?
K1 O3 K3 122.89(9) 14_544 14_544 ?
B3 O4 B2 122.6(3) . . ?
B3 O4 K3 139.1(3) . . ?
B2 O4 K3 84.5(2) . . ?
B3 O4 K1 131.2(3) . 3_665 ?
B2 O4 K1 76.7(2) . 3_665 ?
K3 O4 K1 81.06(8) . 3_665 ?
B2 O5 B1 124.3(3) . . ?
B2 O5 K2 103.3(2) . . ?
B1 O5 K2 101.0(2) . . ?
B2 O5 K1 113.0(2) . . ?
B1 O5 K1 102.35(16) . . ?
K2 O5 K1 112.37(10) . . ?
O3 B1 O3 109.9(5) . 16_545 ?
O3 B1 O5 109.01(15) . 16_545 ?
O3 B1 O5 110.93(15) 16_545 16_545 ?
O3 B1 O5 110.94(15) . . ?
O3 B1 O5 109.01(15) 16_545 . ?
O5 B1 O5 107.0(4) 16_545 . ?
O3 B1 K2 125.0(2) . . ?
O3 B1 K2 125.0(2) 16_545 . ?
O5 B1 K2 53.5(2) 16_545 . ?
O5 B1 K2 53.5(2) . . ?
O3 B1 K1 56.61(12) . 14_544 ?
O3 B1 K1 130.10(19) 16_545 14_544 ?
O5 B1 K1 52.52(11) 16_545 14_544 ?
O5 B1 K1 120.8(2) . 14_544 ?
K2 B1 K1 85.31(10) . 14_544 ?
O3 B1 K1 130.10(19) . . ?
O3 B1 K1 56.61(12) 16_545 . ?
O5 B1 K1 120.7(2) 16_545 . ?
O5 B1 K1 52.52(11) . . ?
K2 B1 K1 85.31(10) . . ?
K1 B1 K1 170.6(2) 14_544 . ?
O3 B1 K3 55.0(2) . 14_544 ?
O3 B1 K3 55.0(2) 16_545 14_544 ?
O5 B1 K3 126.5(2) 16_545 14_544 ?
O5 B1 K3 126.5(2) . 14_544 ?
K2 B1 K3 180.0 . 14_544 ?
K1 B1 K3 94.69(10) 14_544 14_544 ?
K1 B1 K3 94.69(10) . 14_544 ?
O1 B2 O5 124.0(4) . . ?
O1 B2 O4 118.0(4) . . ?
O5 B2 O4 118.0(3) . . ?
O1 B2 K3 62.90(19) . . ?
O5 B2 K3 143.4(3) . . ?
O4 B2 K3 68.39(19) . . ?
O1 B2 K2 86.8(2) . . ?
O5 B2 K2 53.11(19) . . ?
O4 B2 K2 134.2(3) . . ?
K3 B2 K2 149.62(14) . . ?
O1 B2 K1 56.2(2) . 3_665 ?
O5 B2 K1 136.8(3) . 3_665 ?
O4 B2 K1 79.3(3) . 3_665 ?
K3 B2 K1 78.83(10) . 3_665 ?
K2 B2 K1 85.79(10) . 3_665 ?
O1 B2 K1 99.4(2) . . ?
O5 B2 K1 46.01(18) . . ?
O4 B2 K1 124.5(3) . . ?
K3 B2 K1 99.11(12) . . ?
K2 B2 K1 83.42(9) . . ?
K1 B2 K1 153.84(14) 3_665 . ?
O2 B3 O3 121.4(4) . . ?
O2 B3 O4 121.3(4) . . ?
O3 B3 O4 117.2(4) . . ?
O2 B3 K3 83.8(3) . 14_544 ?
O3 B3 K3 56.1(2) . 14_544 ?
O4 B3 K3 133.5(3) . 14_544 ?

loop_
_geom_bond_atom_site_label_1
_geom_bond_atom_site_label_2
_geom_bond_distance
_geom_bond_site_symmetry_2
_geom_bond_publ_flag
Y1 O1 2.203(3) 2_655 ?
Y1 O1 2.203(3) . ?
Y1 O1 2.203(3) 3_665 ?
Y1 O2 2.306(2) 7 ?
Y1 O2 2.306(2) 9 ?
Y1 O2 2.306(2) 8 ?
Y1 Mg1 3.1267(8) 7 ?
Y1 K3 3.9089(8) 2_655 ?
Y1 K3 3.9089(9) 3_665 ?
Y1 K3 3.9089(9) . ?
Y1 K2 4.1279(10) . ?
Y1 K1 4.2347(8) . ?
K1 O5 2.751(3) 5_556 ?
K1 O5 2.751(3) . ?
K1 O1 2.850(3) 2_655 ?
K1 O1 2.850(3) 6_656 ?
K1 O3 2.854(3) 16_545 ?
K1 O3 2.854(3) 9 ?
K1 B2 3.369(5) 2_655 ?
K1 B2 3.369(4) 6_656 ?
K1 B1 3.3860(11) . ?
K1 B1 3.3861(11) 9 ?
K1 O4 3.401(5) 2_655 ?
K1 O4 3.401(5) 6_656 ?
K2 O5 2.746(3) 17 ?
K2 O5 2.746(3) 2_655 ?
K2 O5 2.746(3) 3_665 ?
K2 O5 2.746(3) . ?
K2 O5 2.746(3) 16_545 ?
K2 O5 2.746(3) 18_655 ?
K2 B2 3.341(4) 2_655 ?
K2 B2 3.341(4) . ?
K2 B2 3.341(4) 17 ?
K2 B2 3.341(4) 3_665 ?
K2 B2 3.341(4) 16_545 ?
K2 B2 3.341(4) 18_655 ?
K3 O1 2.725(3) . ?
K3 O1 2.725(3) 12_556 ?
K3 O3 2.857(3) 9 ?
K3 O3 2.857(3) 5_556 ?
K3 O4 2.858(3) . ?
K3 O4 2.858(3) 12_556 ?
K3 B2 3.060(4) 12_556 ?
K3 B2 3.060(4) . ?
K3 B3 3.387(5) 9 ?
K3 B3 3.387(5) 5_556 ?
K3 B1 3.435(7) 9 ?
Mg1 O2 2.147(2) 3 ?
Mg1 O2 2.147(2) 4_556 ?
Mg1 O2 2.147(2) 5_556 ?
Mg1 O2 2.147(2) 2 ?
Mg1 O2 2.147(2) 6_556 ?
Mg1 O2 2.147(2) . ?
Zn1 O2 2.147(2) 3 ?
Zn1 O2 2.147(2) 4_556 ?
Zn1 O2 2.147(2) 5_556 ?
Zn1 O2 2.147(2) 2 ?
Zn1 O2 2.147(2) 6_556 ?
Zn1 O2 2.147(2) . ?
O1 B2 1.337(5) . ?
O2 B3 1.324(5) . ?
O3 B3 1.382(5) . ?
O3 B1 1.471(4) . ?
O4 B3 1.392(5) . ?
O4 B2 1.402(5) . ?
O5 B2 1.372(5) . ?
O5 B1 1.472(4) . ?
